data_7206846
loop_
_publ_author_name
'Artigau, Marine'
'Bonnet, Antoine'
'Ladeira, Sonia'
'Hoffmann, Pascal'
'Vigroux, Alain'

_publ_section_title
;
 A free-base dipyrrin capable of forming extended architectures comparable
 to those of its metal(ii) complex counterparts
;
_journal_issue 23
_journal_name_full CrystEngComm
_journal_page_first 7149
_journal_paper_doi 10.1039/c1ce05913k
_journal_volume 13
_journal_year 2011
_chemical_compound_source 'synthesis as described'
_chemical_formula_moiety 'C34 H26 N4 Ni O4'
_chemical_formula_sum 'C34 H26 N4 Ni O4'
_chemical_formula_weight 613.28
_chemical_name_systematic
;
?
;
_space_group_IT_number 15
_symmetry_cell_setting monoclinic
_symmetry_Int_Tables_number 15
_symmetry_space_group_name_Hall '-C 2yc'
_symmetry_space_group_name_H-M 'C 1 2/c 1'
_atom_sites_solution_hydrogens geom
_atom_sites_solution_primary direct
_atom_sites_solution_secondary difmap
_cell_angle_alpha 90
_cell_angle_beta 90.436(2)
_cell_angle_gamma 90
_cell_formula_units_Z 16
_cell_length_a 22.9274(8)
_cell_length_b 21.1264(8)
_cell_length_c 23.1730(9)
_cell_measurement_reflns_used 5214
_cell_measurement_temperature 193(2)
_cell_measurement_theta_max 28.3
_cell_measurement_theta_min 2.35
_cell_measurement_wavelength 0.71073
_cell_volume 11224.1(7)
_computing_cell_refinement 'Bruker SMART'
_computing_data_collection 'Bruker SMART'
_computing_data_reduction 'Bruker SAINT'
_computing_publication_material 'WinGX publication routines (Farrugia, 1999)'
_computing_structure_refinement 'SHELXL-97 (Sheldrick, 1997)'
_computing_structure_solution 'SIR92 (Giacovazzo et al, 1993)'
_diffrn_ambient_temperature 193(2)
_diffrn_measured_fraction_theta_full 0.963
_diffrn_measured_fraction_theta_max 0.963
_diffrn_measurement_device_type 'CCD area detector'
_diffrn_measurement_method 'phi and omega scans'
_diffrn_radiation_monochromator graphite
_diffrn_radiation_probe x-ray
_diffrn_radiation_source 'fine-focus sealed tube'
_diffrn_radiation_type MoK\a
_diffrn_radiation_wavelength 0.71073
_diffrn_reflns_av_R_equivalents 0.1809
_diffrn_reflns_av_unetI/netI 0.3238
_diffrn_reflns_limit_h_max 32
_diffrn_reflns_limit_h_min -32
_diffrn_reflns_limit_k_max 29
_diffrn_reflns_limit_k_min -30
_diffrn_reflns_limit_l_max 32
_diffrn_reflns_limit_l_min -32
_diffrn_reflns_number 67647
_diffrn_reflns_theta_full 30.39
_diffrn_reflns_theta_max 30.39
_diffrn_reflns_theta_min 1.31
_exptl_absorpt_coefficient_mu 0.739
_exptl_absorpt_correction_T_max 0.985
_exptl_absorpt_correction_T_min 0.900
_exptl_absorpt_correction_type multi-scan
_exptl_absorpt_process_details 'SADABS (Bruker-AXS)'
_exptl_crystal_colour red
_exptl_crystal_density_diffrn 1.452
_exptl_crystal_density_method 'not measured'
_exptl_crystal_description stick
_exptl_crystal_F_000 5088
_exptl_crystal_size_max 0.4
_exptl_crystal_size_mid 0.12
_exptl_crystal_size_min 0.02
_refine_diff_density_max 1.05
_refine_diff_density_min -0.666
_refine_diff_density_rms 0.077
_refine_ls_extinction_method none
_refine_ls_goodness_of_fit_ref 0.745
_refine_ls_hydrogen_treatment constr
_refine_ls_matrix_type full
_refine_ls_number_parameters 781
_refine_ls_number_reflns 16339
_refine_ls_number_restraints 0
_refine_ls_restrained_S_all 0.745
_refine_ls_R_factor_all 0.2078
_refine_ls_R_factor_gt 0.0562
_refine_ls_shift/su_max 0.014
_refine_ls_shift/su_mean 0
_refine_ls_structure_factor_coef Fsqd
_refine_ls_weighting_details 'calc w=1/[\s^2^(Fo^2^)+(0.0301P)^2^+0.0000P] where P=(Fo^2^+2Fc^2^)/3'
_refine_ls_weighting_scheme calc
_refine_ls_wR_factor_gt 0.0949
_refine_ls_wR_factor_ref 0.123
_reflns_number_gt 5365
_reflns_number_total 16339
_reflns_threshold_expression >2sigma(I)
_cod_data_source_file c1ce05913k.txt
_cod_data_source_block Ni[L]2
_cod_original_sg_symbol_H-M 'C 2/c'
_cod_database_code 7206846

loop_
_symmetry_equiv_pos_as_xyz
'x, y, z'
'-x, y, -z+1/2'
'x+1/2, y+1/2, z'
'-x+1/2, y+1/2, -z+1/2'
'-x, -y, -z'
'x, -y, z-1/2'
'-x+1/2, -y+1/2, -z'
'x+1/2, -y+1/2, z-1/2'

loop_
_atom_site_label
_atom_site_type_symbol
_atom_site_fract_x
_atom_site_fract_y
_atom_site_fract_z
_atom_site_U_iso_or_equiv
_atom_site_adp_type
_atom_site_occupancy
_atom_site_symmetry_multiplicity
_atom_site_calc_flag
_atom_site_refinement_flags
C1 C -0.42578(13) 0.2135(3) 0.00762(16) 0.0481(13) Uani 1 1 d .
H1A H -0.4472 0.2474 0.0271 0.072 Uiso 1 1 calc R
H1B H -0.4488 0.1744 0.0087 0.072 Uiso 1 1 calc R
H1C H -0.4189 0.2255 -0.0326 0.072 Uiso 1 1 calc R
C2 C -0.33455(15) 0.2538(2) 0.03551(14) 0.0262(9) Uani 1 1 d .
C3 C -0.27964(12) 0.24494(19) 0.06993(13) 0.0220(9) Uani 1 1 d .
C4 C -0.26511(13) 0.1883(2) 0.09695(14) 0.0274(9) Uani 1 1 d .
H4 H -0.29 0.1526 0.0932 0.033 Uiso 1 1 calc R
C5 C -0.21416(13) 0.18408(19) 0.12943(13) 0.0250(9) Uani 1 1 d .
H5 H -0.2041 0.1451 0.1474 0.03 Uiso 1 1 calc R
C6 C -0.17765(12) 0.23602(19) 0.13607(13) 0.0206(8) Uani 1 1 d .
C7 C -0.19265(12) 0.29318(19) 0.10783(13) 0.0227(9) Uani 1 1 d .
H7 H -0.1679 0.3291 0.1113 0.027 Uiso 1 1 calc R
C8 C -0.24306(12) 0.29683(19) 0.07540(13) 0.0242(9) Uani 1 1 d .
H8 H -0.2529 0.3353 0.0565 0.029 Uiso 1 1 calc R
C9 C -0.12325(12) 0.23314(19) 0.17241(13) 0.0216(8) Uani 1 1 d .
C10 C -0.08475(13) 0.18379(19) 0.16354(13) 0.0218(8) Uani 1 1 d .
C11 C -0.08332(14) 0.1387(2) 0.11819(14) 0.0300(9) Uani 1 1 d .
H11 H -0.1106 0.1351 0.0873 0.036 Uiso 1 1 calc R
C12 C -0.03477(14) 0.1007(2) 0.12720(15) 0.0351(10) Uani 1 1 d .
H12 H -0.0219 0.0667 0.1036 0.042 Uiso 1 1 calc R
C13 C -0.00838(14) 0.1227(2) 0.17843(16) 0.0361(11) Uani 1 1 d .
H13 H 0.0257 0.1047 0.1952 0.043 Uiso 1 1 calc R
C14 C -0.11378(12) 0.28149(19) 0.21238(13) 0.0223(9) Uani 1 1 d .
C15 C -0.15363(14) 0.3264(2) 0.23369(14) 0.0272(9) Uani 1 1 d .
H15 H -0.1933 0.3309 0.2223 0.033 Uiso 1 1 calc R
C16 C -0.12448(14) 0.3624(2) 0.27400(15) 0.0328(10) Uani 1 1 d .
H16 H -0.1402 0.3963 0.2959 0.039 Uiso 1 1 calc R
C17 C -0.06731(15) 0.3396(2) 0.27650(15) 0.0316(10) Uani 1 1 d .
H17 H -0.0375 0.3563 0.3007 0.038 Uiso 1 1 calc R
C18 C 0.95899(15) 0.2495(3) 0.41777(19) 0.0646(18) Uani 1 1 d .
H18A H 0.9629 0.2946 0.427 0.097 Uiso 1 1 calc R
H18B H 0.9897 0.237 0.3909 0.097 Uiso 1 1 calc R
H18C H 0.9626 0.2245 0.4533 0.097 Uiso 1 1 calc R
C19 C 0.85630(16) 0.2500(2) 0.42437(18) 0.0434(12) Uani 1 1 d .
C20 C 0.79981(14) 0.2421(2) 0.39312(15) 0.0348(11) Uani 1 1 d .
C21 C 0.79614(14) 0.2164(2) 0.33767(15) 0.0352(10) Uani 1 1 d .
H21 H 0.8307 0.2039 0.3184 0.042 Uiso 1 1 calc R
C22 C 0.74275(13) 0.2092(2) 0.31068(14) 0.0329(10) Uani 1 1 d .
H22 H 0.7407 0.1922 0.2728 0.039 Uiso 1 1 calc R
C23 C 0.69111(13) 0.2271(2) 0.33920(14) 0.0291(9) Uani 1 1 d .
C24 C 0.69552(15) 0.2523(2) 0.39499(15) 0.0387(12) Uani 1 1 d .
H24 H 0.6612 0.2642 0.415 0.046 Uiso 1 1 calc R
C25 C 0.74965(15) 0.2598(2) 0.42101(15) 0.0430(13) Uani 1 1 d .
H25 H 0.7522 0.2775 0.4586 0.052 Uiso 1 1 calc R
C26 C 0.63280(13) 0.2193(2) 0.31095(14) 0.0280(9) Uani 1 1 d .
C27 C 0.62496(13) 0.2438(2) 0.25533(14) 0.0290(10) Uani 1 1 d .
C28 C 0.66168(13) 0.2856(2) 0.22438(14) 0.0341(10) Uani 1 1 d .
H28 H 0.6996 0.2991 0.2358 0.041 Uiso 1 1 calc R
C29 C 0.63290(14) 0.3026(2) 0.17549(15) 0.0384(12) Uani 1 1 d .
H29 H 0.6461 0.3314 0.1469 0.046 Uiso 1 1 calc R
C30 C 0.58005(14) 0.2699(2) 0.17526(14) 0.0389(12) Uani 1 1 d .
H30 H 0.5519 0.2721 0.145 0.047 Uiso 1 1 calc R
C31 C 0.58853(13) 0.1897(2) 0.34255(14) 0.0279(10) Uani 1 1 d .
C32 C 0.59287(15) 0.1533(2) 0.39312(15) 0.0370(11) Uani 1 1 d .
H32 H 0.6271 0.1482 0.4161 0.044 Uiso 1 1 calc R
C33 C 0.53914(15) 0.1260(2) 0.40411(15) 0.0402(12) Uani 1 1 d .
H33 H 0.5294 0.0979 0.4345 0.048 Uiso 1 1 calc R
C34 C 0.50181(15) 0.1495(2) 0.35970(15) 0.0391(12) Uani 1 1 d .
H34 H 0.4615 0.1395 0.3562 0.047 Uiso 1 1 calc R
C35 C 0.27843(19) 0.5898(3) 0.65993(17) 0.0617(15) Uani 1 1 d .
H35A H 0.245 0.5613 0.6641 0.092 Uiso 1 1 calc R
H35B H 0.2653 0.6338 0.6629 0.092 Uiso 1 1 calc R
H35C H 0.3071 0.581 0.6905 0.092 Uiso 1 1 calc R
C36 C 0.30506(15) 0.5188(3) 0.58594(16) 0.0353(11) Uani 1 1 d .
C37 C 0.33536(14) 0.5111(2) 0.52877(14) 0.0301(10) Uani 1 1 d .
C38 C 0.36382(16) 0.5609(2) 0.50022(16) 0.0432(12) Uani 1 1 d .
H38 H 0.3627 0.6027 0.5153 0.052 Uiso 1 1 calc R
C39 C 0.39388(16) 0.5480(2) 0.44909(17) 0.0429(12) Uani 1 1 d .
H39 H 0.413 0.5814 0.4294 0.051 Uiso 1 1 calc R
C40 C 0.39611(13) 0.4875(2) 0.42707(14) 0.0285(10) Uani 1 1 d .
C41 C 0.36601(13) 0.4398(2) 0.45513(14) 0.0292(9) Uani 1 1 d .
H41 H 0.3663 0.3982 0.4395 0.035 Uiso 1 1 calc R
C42 C 0.33561(14) 0.4513(2) 0.50518(14) 0.0291(10) Uani 1 1 d .
H42 H 0.3149 0.4179 0.5234 0.035 Uiso 1 1 calc R
C43 C 0.42883(14) 0.4718(2) 0.37243(14) 0.0287(9) Uani 1 1 d .
C44 C 0.40910(14) 0.5010(2) 0.32186(15) 0.0331(10) Uani 1 1 d .
C45 C 0.36248(15) 0.5439(2) 0.31393(16) 0.0390(11) Uani 1 1 d .
H45 H 0.3396 0.5623 0.3435 0.047 Uiso 1 1 calc R
C46 C 0.35630(17) 0.5541(3) 0.25606(17) 0.0520(14) Uani 1 1 d .
H46 H 0.3284 0.5807 0.2377 0.062 Uiso 1 1 calc R
C47 C 0.39918(15) 0.5175(2) 0.22913(17) 0.0478(14) Uani 1 1 d .
H47 H 0.4048 0.5163 0.1886 0.057 Uiso 1 1 calc R
C48 C 0.47355(14) 0.4267(2) 0.37738(15) 0.0346(11) Uani 1 1 d .
C49 C 0.49393(15) 0.3937(2) 0.42640(16) 0.0431(12) Uani 1 1 d .
H49 H 0.4794 0.3984 0.4644 0.052 Uiso 1 1 calc R
C50 C 0.53804(16) 0.3536(3) 0.41058(17) 0.0490(13) Uani 1 1 d .
H50 H 0.5592 0.3251 0.4345 0.059 Uiso 1 1 calc R
C51 C 0.54511(16) 0.3640(3) 0.35114(17) 0.0465(12) Uani 1 1 d .
H51 H 0.5736 0.343 0.3285 0.056 Uiso 1 1 calc R
C52 C 0.74782(16) 1.0528(2) -0.15772(14) 0.0426(12) Uani 1 1 d .
H52A H 0.7875 1.0361 -0.1537 0.064 Uiso 1 1 calc R
H52B H 0.7495 1.097 -0.1704 0.064 Uiso 1 1 calc R
H52C H 0.7263 1.0276 -0.1863 0.064 Uiso 1 1 calc R
C53 C 0.71697(14) 0.9919(2) -0.07799(15) 0.0297(10) Uani 1 1 d .
C54 C 0.68617(13) 0.9938(2) -0.02134(13) 0.0246(9) Uani 1 1 d .
C55 C 0.66724(13) 1.0505(2) 0.00202(14) 0.0285(9) Uani 1 1 d .
H55 H 0.6759 1.0893 -0.0167 0.034 Uiso 1 1 calc R
C56 C 0.63535(13) 1.0506(2) 0.05321(14) 0.0275(9) Uani 1 1 d .
H56 H 0.6224 1.0896 0.0691 0.033 Uiso 1 1 calc R
C57 C 0.62249(13) 0.9938(2) 0.08094(13) 0.0242(9) Uani 1 1 d .
C58 C 0.64340(14) 0.9375(2) 0.05813(15) 0.0321(10) Uani 1 1 d .
H58 H 0.6356 0.8987 0.0773 0.039 Uiso 1 1 calc R
C59 C 0.67567(13) 0.9373(2) 0.00737(14) 0.0290(9) Uani 1 1 d .
H59 H 0.6904 0.8986 -0.0075 0.035 Uiso 1 1 calc R
C60 C 0.58504(13) 0.99507(19) 0.13353(13) 0.0242(9) Uani 1 1 d .
C61 C 0.60898(13) 1.0191(2) 0.18391(14) 0.0261(9) Uani 1 1 d .
C62 C 0.66492(14) 1.0474(2) 0.19348(15) 0.0322(10) Uani 1 1 d .
H62 H 0.6949 1.0523 0.1658 0.039 Uiso 1 1 calc R
C63 C 0.66713(15) 1.0658(2) 0.24971(15) 0.0369(11) Uani 1 1 d .
H63 H 0.6988 1.0863 0.2686 0.044 Uiso 1 1 calc R
C64 C 0.61349(14) 1.0487(2) 0.27450(15) 0.0361(11) Uani 1 1 d .
H64 H 0.6034 1.0565 0.3135 0.043 Uiso 1 1 calc R
C65 C 0.52840(13) 0.9720(2) 0.12737(13) 0.0257(9) Uani 1 1 d .
C66 C 0.50276(14) 0.9409(2) 0.08016(14) 0.0363(11) Uani 1 1 d .
H66 H 0.5203 0.9336 0.0437 0.044 Uiso 1 1 calc R
C67 C 0.44815(15) 0.9231(2) 0.09605(15) 0.0426(13) Uani 1 1 d .
H67 H 0.4206 0.9006 0.073 0.051 Uiso 1 1 calc R
C68 C 0.44027(14) 0.9439(2) 0.15215(14) 0.0331(10) Uani 1 1 d .
H68 H 0.4058 0.9371 0.1737 0.04 Uiso 1 1 calc R
N1 N -0.03683(11) 0.17199(16) 0.20054(12) 0.0264(8) Uani 1 1 d .
N2 N -0.06023(10) 0.29108(17) 0.24023(11) 0.0263(7) Uani 1 1 d .
N3 N 0.57399(11) 0.23502(18) 0.22290(12) 0.0336(9) Uani 1 1 d .
N4 N 0.53084(11) 0.18777(17) 0.32302(12) 0.0322(9) Uani 1 1 d .
N5 N 0.43130(12) 0.48456(19) 0.26699(12) 0.0400(10) Uani 1 1 d .
N6 N 0.50752(12) 0.40636(19) 0.32988(13) 0.0400(9) Uani 1 1 d .
N7 N 0.57871(11) 1.02006(17) 0.23610(11) 0.0295(8) Uani 1 1 d .
N8 N 0.48746(10) 0.97476(17) 0.17234(11) 0.0272(8) Uani 1 1 d .
O1 O -0.36995(9) 0.20330(14) 0.03696(10) 0.0347(7) Uani 1 1 d .
O2 O -0.34625(9) 0.30196(14) 0.00966(10) 0.0349(7) Uani 1 1 d .
O3 O 0.90253(10) 0.23813(17) 0.39154(12) 0.0569(10) Uani 1 1 d .
O4 O 0.86082(11) 0.2681(2) 0.47273(13) 0.0949(16) Uani 1 1 d .
O5 O 0.30520(11) 0.57965(16) 0.60349(11) 0.0484(8) Uani 1 1 d .
O6 O 0.28360(11) 0.47673(16) 0.61149(11) 0.0441(8) Uani 1 1 d .
O7 O 0.71857(10) 1.04918(15) -0.10275(10) 0.0355(7) Uani 1 1 d .
O8 O 0.73691(12) 0.94498(16) -0.09931(11) 0.0497(8) Uani 1 1 d .
Ni1 Ni 0 0.23076(4) 0.25 0.02546(18) Uani 1 2 d S
Ni2 Ni 0.5 0.20957(4) 0.25 0.0311(2) Uani 1 2 d S
Ni3 Ni 0.5 0.43265(5) 0.25 0.0495(3) Uani 1 2 d S
Ni4 Ni 0.5 0.99862(4) 0.25 0.02774(19) Uani 1 2 d S

loop_
_atom_site_aniso_label
_atom_site_aniso_U_11
_atom_site_aniso_U_22
_atom_site_aniso_U_33
_atom_site_aniso_U_23
_atom_site_aniso_U_13
_atom_site_aniso_U_12
C1 0.0241(17) 0.069(4) 0.051(2) 0.002(3) -0.0168(16) -0.010(2)
C2 0.0300(18) 0.024(3) 0.0244(17) -0.0035(18) -0.0008(14) 0.0007(19)
C3 0.0185(15) 0.026(3) 0.0212(16) -0.0008(17) -0.0028(12) 0.0036(16)
C4 0.0242(17) 0.025(3) 0.0330(19) -0.0033(19) -0.0050(14) -0.0047(17)
C5 0.0277(17) 0.016(2) 0.0313(18) 0.0023(18) -0.0048(14) 0.0027(17)
C6 0.0161(14) 0.021(2) 0.0251(16) -0.0022(17) -0.0018(12) 0.0020(16)
C7 0.0184(15) 0.024(3) 0.0261(16) -0.0004(18) -0.0033(12) -0.0022(17)
C8 0.0249(16) 0.022(3) 0.0260(17) 0.0036(18) -0.0013(13) 0.0008(17)
C9 0.0168(14) 0.022(2) 0.0260(16) 0.0041(18) -0.0026(12) -0.0014(16)
C10 0.0214(15) 0.020(2) 0.0234(16) -0.0017(17) -0.0073(12) -0.0005(17)
C11 0.0300(18) 0.030(3) 0.0302(18) -0.004(2) -0.0065(14) 0.0004(19)
C12 0.0362(19) 0.027(3) 0.042(2) -0.013(2) -0.0033(16) 0.008(2)
C13 0.0262(18) 0.029(3) 0.053(2) -0.001(2) -0.0129(16) 0.0064(19)
C14 0.0202(15) 0.024(3) 0.0232(16) 0.0040(18) -0.0011(12) -0.0046(17)
C15 0.0247(17) 0.026(3) 0.0309(18) 0.0010(19) 0.0024(14) 0.0028(18)
C16 0.038(2) 0.026(3) 0.0350(19) -0.012(2) 0.0019(15) 0.002(2)
C17 0.038(2) 0.025(3) 0.0318(19) -0.008(2) -0.0085(15) 0.0026(19)
C18 0.032(2) 0.097(6) 0.064(3) -0.023(3) -0.0155(19) 0.000(2)
C19 0.038(2) 0.050(4) 0.042(2) 0.004(2) -0.0089(18) -0.006(2)
C20 0.0315(19) 0.037(3) 0.0354(19) 0.001(2) -0.0046(15) -0.0037(19)
C21 0.0274(17) 0.039(3) 0.039(2) 0.004(2) -0.0016(14) 0.000(2)
C22 0.0324(18) 0.035(3) 0.0317(18) -0.006(2) -0.0028(14) -0.001(2)
C23 0.0298(17) 0.027(3) 0.0303(18) -0.0001(19) -0.0018(14) 0.0003(19)
C24 0.034(2) 0.050(4) 0.033(2) -0.007(2) 0.0033(16) 0.000(2)
C25 0.037(2) 0.060(4) 0.032(2) -0.007(2) -0.0089(16) -0.006(2)
C26 0.0255(16) 0.029(3) 0.0294(17) -0.0042(19) -0.0011(13) 0.0000(18)
C27 0.0226(16) 0.036(3) 0.0285(18) -0.0013(19) 0.0021(14) 0.0054(17)
C28 0.0233(16) 0.039(3) 0.040(2) 0.000(2) 0.0074(14) -0.0055(19)
C29 0.0332(19) 0.046(4) 0.036(2) 0.014(2) 0.0057(15) 0.000(2)
C30 0.0302(18) 0.060(4) 0.0269(18) 0.006(2) 0.0022(14) 0.005(2)
C31 0.0260(17) 0.032(3) 0.0253(17) 0.0003(18) -0.0029(13) -0.0004(18)
C32 0.039(2) 0.041(3) 0.0306(19) 0.001(2) -0.0088(16) 0.004(2)
C33 0.044(2) 0.048(4) 0.030(2) 0.008(2) 0.0085(16) -0.003(2)
C34 0.0323(19) 0.052(4) 0.033(2) 0.005(2) 0.0039(16) -0.008(2)
C35 0.080(3) 0.054(4) 0.052(3) -0.022(3) 0.030(2) 0.001(3)
C36 0.0324(19) 0.037(3) 0.037(2) -0.007(2) 0.0024(16) -0.001(2)
C37 0.0300(18) 0.031(3) 0.0294(18) -0.001(2) 0.0016(14) -0.0068(19)
C38 0.053(2) 0.029(3) 0.048(2) -0.013(2) 0.0141(19) -0.012(2)
C39 0.044(2) 0.036(3) 0.048(2) -0.009(2) 0.0142(18) -0.018(2)
C40 0.0271(17) 0.029(3) 0.0298(18) -0.0029(19) 0.0053(14) -0.0074(19)
C41 0.0319(18) 0.023(3) 0.0329(19) -0.0025(19) -0.0024(15) -0.0001(18)
C42 0.0287(18) 0.030(3) 0.0289(18) 0.0061(19) 0.0016(14) -0.0067(18)
C43 0.0292(17) 0.029(3) 0.0281(18) -0.0070(19) 0.0051(14) -0.013(2)
C44 0.0240(17) 0.039(3) 0.036(2) 0.000(2) 0.0094(14) -0.0067(19)
C45 0.038(2) 0.036(3) 0.043(2) 0.005(2) 0.0098(17) -0.007(2)
C46 0.039(2) 0.066(4) 0.051(3) 0.027(3) 0.0047(19) 0.000(2)
C47 0.039(2) 0.066(4) 0.038(2) 0.009(2) 0.0079(18) 0.000(2)
C48 0.0244(17) 0.045(3) 0.034(2) -0.006(2) 0.0076(15) -0.002(2)
C49 0.035(2) 0.058(4) 0.036(2) -0.006(2) 0.0005(16) 0.001(2)
C50 0.044(2) 0.054(4) 0.049(3) -0.007(3) -0.0001(19) 0.004(2)
C51 0.036(2) 0.051(4) 0.053(3) -0.001(3) 0.0092(19) 0.010(2)
C52 0.053(2) 0.049(4) 0.0261(19) 0.005(2) 0.0146(17) 0.007(2)
C53 0.0280(18) 0.035(3) 0.0264(18) -0.003(2) -0.0001(14) 0.001(2)
C54 0.0246(16) 0.026(3) 0.0227(16) -0.0028(19) -0.0001(13) 0.0043(18)
C55 0.0291(18) 0.027(3) 0.0294(19) 0.0065(19) 0.0002(14) -0.0058(18)
C56 0.0291(18) 0.024(3) 0.0292(18) -0.0018(19) 0.0051(14) 0.0012(18)
C57 0.0246(16) 0.027(3) 0.0213(16) -0.0004(18) 0.0031(13) 0.0020(18)
C58 0.0362(19) 0.028(3) 0.0324(19) 0.005(2) 0.0043(15) -0.0007(19)
C59 0.0315(18) 0.025(3) 0.0305(19) -0.0048(19) 0.0016(15) 0.0051(18)
C60 0.0295(17) 0.017(2) 0.0266(17) 0.0050(17) 0.0047(13) 0.0058(17)
C61 0.0258(16) 0.025(3) 0.0277(17) -0.0030(18) 0.0033(13) 0.0037(17)
C62 0.0283(18) 0.030(3) 0.038(2) 0.002(2) 0.0042(15) -0.0048(18)
C63 0.0328(19) 0.037(3) 0.040(2) -0.009(2) -0.0009(16) -0.011(2)
C64 0.035(2) 0.043(3) 0.0304(19) -0.010(2) 0.0045(16) -0.004(2)
C65 0.0248(16) 0.031(3) 0.0218(16) 0.0027(18) 0.0002(13) 0.0018(18)
C66 0.0330(19) 0.052(4) 0.0241(18) -0.009(2) 0.0029(14) -0.004(2)
C67 0.036(2) 0.060(4) 0.032(2) -0.006(2) -0.0082(16) -0.013(2)
C68 0.0241(17) 0.041(3) 0.0341(19) 0.001(2) -0.0028(15) -0.0049(19)
N1 0.0208(13) 0.021(2) 0.0376(17) -0.0053(16) -0.0051(12) 0.0046(14)
N2 0.0236(13) 0.025(2) 0.0299(15) 0.0008(16) -0.0064(11) -0.0003(15)
N3 0.0286(15) 0.044(3) 0.0277(15) 0.0072(17) -0.0026(12) 0.0004(16)
N4 0.0294(15) 0.037(3) 0.0297(15) 0.0043(17) 0.0029(12) -0.0033(16)
N5 0.0366(16) 0.052(3) 0.0319(17) 0.0031(18) 0.0073(13) -0.0086(18)
N6 0.0365(17) 0.046(3) 0.0379(18) -0.0043(19) 0.0094(14) -0.0010(18)
N7 0.0279(14) 0.035(2) 0.0257(14) -0.0026(16) 0.0073(11) -0.0044(15)
N8 0.0234(13) 0.033(2) 0.0253(14) 0.0026(16) 0.0028(11) -0.0015(15)
O1 0.0261(12) 0.035(2) 0.0429(14) 0.0084(14) -0.0144(10) -0.0040(13)
O2 0.0336(13) 0.028(2) 0.0433(15) 0.0019(14) -0.0122(11) 0.0063(13)
O3 0.0298(14) 0.078(3) 0.0624(19) -0.0141(19) -0.0091(13) 0.0013(16)
O4 0.0420(17) 0.193(5) 0.0496(19) -0.029(3) -0.0118(14) -0.014(2)
O5 0.0640(18) 0.037(2) 0.0448(16) -0.0144(17) 0.0208(13) -0.0067(17)
O6 0.0594(17) 0.031(2) 0.0419(16) 0.0009(16) 0.0204(13) 0.0032(16)
O7 0.0378(14) 0.039(2) 0.0295(13) 0.0057(14) 0.0095(11) 0.0053(14)
O8 0.0701(19) 0.037(2) 0.0418(16) -0.0047(16) 0.0232(14) 0.0067(17)
Ni1 0.0216(3) 0.0250(5) 0.0296(3) 0 -0.0098(2) 0
Ni2 0.0241(3) 0.0430(6) 0.0261(3) 0 -0.0001(2) 0
Ni3 0.0394(4) 0.0710(8) 0.0383(4) 0 0.0142(3) 0
Ni4 0.0241(3) 0.0353(6) 0.0238(3) 0 0.0037(2) 0

loop_
_atom_type_symbol
_atom_type_description
_atom_type_scat_dispersion_real
_atom_type_scat_dispersion_imag
_atom_type_scat_source
C C 0.0033 0.0016 'International Tables Vol C Tables 4.2.6.8 and 6.1.1.4'
H H 0 0 'International Tables Vol C Tables 4.2.6.8 and 6.1.1.4'
N N 0.0061 0.0033 'International Tables Vol C Tables 4.2.6.8 and 6.1.1.4'
O O 0.0106 0.006 'International Tables Vol C Tables 4.2.6.8 and 6.1.1.4'
Ni Ni 0.3393 1.1124 'International Tables Vol C Tables 4.2.6.8 and 6.1.1.4'

loop_
_geom_angle_atom_site_label_1
_geom_angle_atom_site_label_2
_geom_angle_atom_site_label_3
_geom_angle
_geom_angle_site_symmetry_1
_geom_angle_site_symmetry_3
O1 C1 H1A 109.5 . .
O1 C1 H1B 109.5 . .
H1A C1 H1B 109.5 . .
O1 C1 H1C 109.5 . .
H1A C1 H1C 109.5 . .
H1B C1 H1C 109.5 . .
O2 C2 O1 123.3(3) . .
O2 C2 C3 123.5(4) . .
O1 C2 C3 113.1(3) . .
C8 C3 C4 119.8(3) . .
C8 C3 C2 117.1(3) . .
C4 C3 C2 123.1(3) . .
C5 C4 C3 119.9(3) . .
C5 C4 H4 120.1 . .
C3 C4 H4 120.1 . .
C4 C5 C6 120.9(4) . .
C4 C5 H5 119.5 . .
C6 C5 H5 119.5 . .
C5 C6 C7 118.6(3) . .
C5 C6 C9 121.9(3) . .
C7 C6 C9 119.5(3) . .
C8 C7 C6 120.0(3) . .
C8 C7 H7 120 . .
C6 C7 H7 120 . .
C7 C8 C3 120.7(4) . .
C7 C8 H8 119.6 . .
C3 C8 H8 119.6 . .
C10 C9 C14 123.7(3) . .
C10 C9 C6 118.4(3) . .
C14 C9 C6 117.9(3) . .
C9 C10 N1 122.5(3) . .
C9 C10 C11 129.4(3) . .
N1 C10 C11 108.0(3) . .
C12 C11 C10 107.5(3) . .
C12 C11 H11 126.3 . .
C10 C11 H11 126.3 . .
C11 C12 C13 105.9(3) . .
C11 C12 H12 127 . .
C13 C12 H12 127 . .
N1 C13 C12 112.0(3) . .
N1 C13 H13 124 . .
C12 C13 H13 124 . .
C9 C14 N2 123.0(3) . .
C9 C14 C15 128.9(3) . .
N2 C14 C15 108.1(3) . .
C16 C15 C14 107.3(3) . .
C16 C15 H15 126.3 . .
C14 C15 H15 126.3 . .
C15 C16 C17 106.7(3) . .
C15 C16 H16 126.6 . .
C17 C16 H16 126.6 . .
N2 C17 C16 110.9(3) . .
N2 C17 H17 124.5 . .
C16 C17 H17 124.5 . .
O3 C18 H18A 109.5 . .
O3 C18 H18B 109.5 . .
H18A C18 H18B 109.5 . .
O3 C18 H18C 109.5 . .
H18A C18 H18C 109.5 . .
H18B C18 H18C 109.5 . .
O4 C19 O3 122.3(4) . .
O4 C19 C20 124.4(4) . .
O3 C19 C20 113.2(3) . .
C25 C20 C21 119.6(3) . .
C25 C20 C19 117.9(3) . .
C21 C20 C19 122.5(3) . .
C22 C21 C20 120.5(3) . .
C22 C21 H21 119.8 . .
C20 C21 H21 119.8 . .
C21 C22 C23 120.2(3) . .
C21 C22 H22 119.9 . .
C23 C22 H22 119.9 . .
C24 C23 C22 118.6(3) . .
C24 C23 C26 120.3(3) . .
C22 C23 C26 121.1(3) . .
C25 C24 C23 120.2(3) . .
C25 C24 H24 119.9 . .
C23 C24 H24 119.9 . .
C20 C25 C24 120.9(4) . .
C20 C25 H25 119.5 . .
C24 C25 H25 119.5 . .
C27 C26 C31 123.9(3) . .
C27 C26 C23 118.1(3) . .
C31 C26 C23 117.9(3) . .
N3 C27 C26 123.2(3) . .
N3 C27 C28 108.0(3) . .
C26 C27 C28 128.6(3) . .
C29 C28 C27 107.5(3) . .
C29 C28 H28 126.2 . .
C27 C28 H28 126.2 . .
C28 C29 C30 106.8(3) . .
C28 C29 H29 126.6 . .
C30 C29 H29 126.6 . .
N3 C30 C29 111.5(3) . .
N3 C30 H30 124.3 . .
C29 C30 H30 124.3 . .
N4 C31 C26 122.1(3) . .
N4 C31 C32 108.4(3) . .
C26 C31 C32 129.3(3) . .
C33 C32 C31 108.9(3) . .
C33 C32 H32 125.6 . .
C31 C32 H32 125.6 . .
C32 C33 C34 104.7(4) . .
C32 C33 H33 127.7 . .
C34 C33 H33 127.7 . .
N4 C34 C33 111.5(3) . .
N4 C34 H34 124.2 . .
C33 C34 H34 124.2 . .
O5 C35 H35A 109.5 . .
O5 C35 H35B 109.5 . .
H35A C35 H35B 109.5 . .
O5 C35 H35C 109.5 . .
H35A C35 H35C 109.5 . .
H35B C35 H35C 109.5 . .
O6 C36 O5 124.6(4) . .
O6 C36 C37 123.9(4) . .
O5 C36 C37 111.5(4) . .
C42 C37 C38 119.8(3) . .
C42 C37 C36 116.7(4) . .
C38 C37 C36 123.5(4) . .
C39 C38 C37 119.0(4) . .
C39 C38 H38 120.5 . .
C37 C38 H38 120.5 . .
C40 C39 C38 121.0(4) . .
C40 C39 H39 119.5 . .
C38 C39 H39 119.5 . .
C39 C40 C41 118.7(3) . .
C39 C40 C43 122.3(4) . .
C41 C40 C43 118.9(4) . .
C42 C41 C40 121.5(4) . .
C42 C41 H41 119.2 . .
C40 C41 H41 119.2 . .
C37 C42 C41 119.9(4) . .
C37 C42 H42 120 . .
C41 C42 H42 120 . .
C44 C43 C48 126.9(3) . .
C44 C43 C40 116.5(3) . .
C48 C43 C40 116.6(3) . .
C43 C44 C45 129.2(3) . .
C43 C44 N5 122.0(4) . .
C45 C44 N5 108.5(3) . .
C46 C45 C44 107.6(4) . .
C46 C45 H45 126.2 . .
C44 C45 H45 126.2 . .
C45 C46 C47 106.4(4) . .
C45 C46 H46 126.8 . .
C47 C46 H46 126.8 . .
N5 C47 C46 112.3(4) . .
N5 C47 H47 123.8 . .
C46 C47 H47 123.8 . .
C43 C48 C49 129.7(3) . .
C43 C48 N6 123.1(3) . .
C49 C48 N6 107.2(3) . .
C50 C49 C48 109.3(3) . .
C50 C49 H49 125.4 . .
C48 C49 H49 125.4 . .
C49 C50 C51 104.9(4) . .
C49 C50 H50 127.6 . .
C51 C50 H50 127.6 . .
N6 C51 C50 112.8(4) . .
N6 C51 H51 123.6 . .
C50 C51 H51 123.6 . .
O7 C52 H52A 109.5 . .
O7 C52 H52B 109.5 . .
H52A C52 H52B 109.5 . .
O7 C52 H52C 109.5 . .
H52A C52 H52C 109.5 . .
H52B C52 H52C 109.5 . .
O8 C53 O7 123.9(3) . .
O8 C53 C54 124.5(4) . .
O7 C53 C54 111.5(4) . .
C55 C54 C59 120.0(3) . .
C55 C54 C53 121.1(4) . .
C59 C54 C53 118.9(4) . .
C54 C55 C56 120.0(4) . .
C54 C55 H55 120 . .
C56 C55 H55 120 . .
C57 C56 C55 120.2(4) . .
C57 C56 H56 119.9 . .
C55 C56 H56 119.9 . .
C58 C57 C56 119.2(3) . .
C58 C57 C60 121.8(4) . .
C56 C57 C60 119.0(4) . .
C57 C58 C59 120.7(4) . .
C57 C58 H58 119.6 . .
C59 C58 H58 119.6 . .
C54 C59 C58 119.8(4) . .
C54 C59 H59 120.1 . .
C58 C59 H59 120.1 . .
C61 C60 C65 125.3(3) . .
C61 C60 C57 117.9(3) . .
C65 C60 C57 116.8(3) . .
C60 C61 N7 122.6(3) . .
C60 C61 C62 129.3(3) . .
N7 C61 C62 108.1(3) . .
C63 C62 C61 107.1(3) . .
C63 C62 H62 126.4 . .
C61 C62 H62 126.4 . .
C62 C63 C64 106.9(3) . .
C62 C63 H63 126.5 . .
C64 C63 H63 126.5 . .
N7 C64 C63 111.3(3) . .
N7 C64 H64 124.3 . .
C63 C64 H64 124.3 . .
C60 C65 C66 129.0(3) . .
C60 C65 N8 122.4(3) . .
C66 C65 N8 108.6(3) . .
C67 C66 C65 107.4(3) . .
C67 C66 H66 126.3 . .
C65 C66 H66 126.3 . .
C66 C67 C68 107.0(3) . .
C66 C67 H67 126.5 . .
C68 C67 H67 126.5 . .
N8 C68 C67 111.7(3) . .
N8 C68 H68 124.1 . .
C67 C68 H68 124.1 . .
C13 N1 C10 106.6(3) . .
C13 N1 Ni1 122.0(2) . .
C10 N1 Ni1 126.6(3) . .
C17 N2 C14 106.9(3) . .
C17 N2 Ni1 122.2(2) . .
C14 N2 Ni1 126.6(3) . .
C30 N3 C27 106.2(3) . .
C30 N3 Ni2 122.0(2) . .
C27 N3 Ni2 127.4(2) . .
C34 N4 C31 106.4(3) . .
C34 N4 Ni2 121.8(2) . .
C31 N4 Ni2 129.2(2) . .
C47 N5 C44 105.2(3) . .
C47 N5 Ni3 126.8(3) . .
C44 N5 Ni3 127.7(3) . .
C51 N6 C48 105.9(3) . .
C51 N6 Ni3 126.7(3) . .
C48 N6 Ni3 127.5(3) . .
C64 N7 C61 106.6(3) . .
C64 N7 Ni4 124.1(2) . .
C61 N7 Ni4 128.6(2) . .
C68 N8 C65 105.2(3) . .
C68 N8 Ni4 125.3(2) . .
C65 N8 Ni4 128.2(2) . .
C2 O1 C1 113.5(3) . .
C19 O3 C18 116.2(3) . .
C36 O5 C35 114.1(4) . .
C53 O7 C52 116.0(3) . .
N1 Ni1 N1 97.61(19) . 2
N1 Ni1 N2 147.12(12) . 2
N1 Ni1 N2 92.73(12) 2 2
N1 Ni1 N2 92.73(12) . .
N1 Ni1 N2 147.12(11) 2 .
N2 Ni1 N2 95.29(19) 2 .
N4 Ni2 N4 151.7(2) 2_655 .
N4 Ni2 N3 95.89(12) 2_655 .
N4 Ni2 N3 92.08(11) . .
N4 Ni2 N3 92.08(11) 2_655 2_655
N4 Ni2 N3 95.89(12) . 2_655
N3 Ni2 N3 147.0(2) . 2_655
N6 Ni3 N6 146.7(2) 2_655 .
N6 Ni3 N5 91.96(13) 2_655 2_655
N6 Ni3 N5 106.62(13) . 2_655
N6 Ni3 N5 106.62(13) 2_655 .
N6 Ni3 N5 91.96(13) . .
N5 Ni3 N5 112.0(2) 2_655 .
N8 Ni4 N8 149.1(2) . 2_655
N8 Ni4 N7 92.30(11) . .
N8 Ni4 N7 95.03(11) 2_655 .
N8 Ni4 N7 95.03(11) . 2_655
N8 Ni4 N7 92.30(11) 2_655 2_655
N7 Ni4 N7 152.3(2) . 2_655

loop_
_geom_bond_atom_site_label_1
_geom_bond_atom_site_label_2
_geom_bond_distance
_geom_bond_site_symmetry_2
C1 O1 1.461(3) .
C1 H1A 0.98 .
C1 H1B 0.98 .
C1 H1C 0.98 .
C2 O2 1.209(4) .
C2 O1 1.342(4) .
C2 C3 1.497(4) .
C3 C8 1.385(5) .
C3 C4 1.390(5) .
C4 C5 1.388(4) .
C4 H4 0.95 .
C5 C6 1.388(5) .
C5 H5 0.95 .
C6 C7 1.415(5) .
C6 C9 1.501(4) .
C7 C8 1.376(4) .
C7 H7 0.95 .
C8 H8 0.95 .
C9 C10 1.382(5) .
C9 C14 1.395(5) .
C10 N1 1.411(4) .
C10 C11 1.420(5) .
C11 C12 1.387(5) .
C11 H11 0.95 .
C12 C13 1.408(5) .
C12 H12 0.95 .
C13 N1 1.333(5) .
C13 H13 0.95 .
C14 N2 1.397(4) .
C14 C15 1.409(5) .
C15 C16 1.375(5) .
C15 H15 0.95 .
C16 C17 1.397(5) .
C16 H16 0.95 .
C17 N2 1.336(5) .
C17 H17 0.95 .
C18 O3 1.446(4) .
C18 H18A 0.98 .
C18 H18B 0.98 .
C18 H18C 0.98 .
C19 O4 1.188(5) .
C19 O3 1.333(4) .
C19 C20 1.489(5) .
C20 C25 1.376(5) .
C20 C21 1.396(5) .
C21 C22 1.379(4) .
C21 H21 0.95 .
C22 C23 1.411(4) .
C22 H22 0.95 .
C23 C24 1.401(5) .
C23 C26 1.493(4) .
C24 C25 1.385(5) .
C24 H24 0.95 .
C25 H25 0.95 .
C26 C27 1.399(5) .
C26 C31 1.404(5) .
C27 N3 1.397(4) .
C27 C28 1.418(5) .
C28 C29 1.356(5) .
C28 H28 0.95 .
C29 C30 1.395(5) .
C29 H29 0.95 .
C30 N3 1.335(5) .
C30 H30 0.95 .
C31 N4 1.395(4) .
C31 C32 1.404(5) .
C32 C33 1.385(5) .
C32 H32 0.95 .
C33 C34 1.423(5) .
C33 H33 0.95 .
C34 N4 1.352(5) .
C34 H34 0.95 .
C35 O5 1.465(4) .
C35 H35A 0.98 .
C35 H35B 0.98 .
C35 H35C 0.98 .
C36 O6 1.177(5) .
C36 O5 1.349(5) .
C36 C37 1.509(5) .
C37 C42 1.378(6) .
C37 C38 1.406(6) .
C38 C39 1.402(5) .
C38 H38 0.95 .
C39 C40 1.376(6) .
C39 H39 0.95 .
C40 C41 1.387(5) .
C40 C43 1.514(4) .
C41 C42 1.379(4) .
C41 H41 0.95 .
C42 H42 0.95 .
C43 C44 1.396(5) .
C43 C48 1.404(5) .
C44 C45 1.412(5) .
C44 N5 1.416(4) .
C45 C46 1.364(5) .
C45 H45 0.95 .
C46 C47 1.400(6) .
C46 H46 0.95 .
C47 N5 1.337(5) .
C47 H47 0.95 .
C48 C49 1.410(5) .
C48 N6 1.419(4) .
C49 C50 1.371(6) .
C49 H49 0.95 .
C50 C51 1.405(5) .
C50 H50 0.95 .
C51 N6 1.334(5) .
C51 H51 0.95 .
C52 O7 1.446(4) .
C52 H52A 0.98 .
C52 H52B 0.98 .
C52 H52C 0.98 .
C53 O8 1.200(5) .
C53 O7 1.339(5) .
C53 C54 1.496(5) .
C54 C55 1.386(5) .
C54 C59 1.388(5) .
C55 C56 1.398(4) .
C55 H55 0.95 .
C56 C57 1.394(5) .
C56 H56 0.95 .
C57 C58 1.388(5) .
C57 C60 1.496(4) .
C58 C59 1.394(4) .
C58 H58 0.95 .
C59 H59 0.95 .
C60 C61 1.383(4) .
C60 C65 1.393(4) .
C61 N7 1.399(4) .
C61 C62 1.430(5) .
C62 C63 1.360(5) .
C62 H62 0.95 .
C63 C64 1.409(5) .
C63 H63 0.95 .
C64 N7 1.335(4) .
C64 H64 0.95 .
C65 C66 1.402(5) .
C65 N8 1.409(4) .
C66 C67 1.361(4) .
C66 H66 0.95 .
C67 C68 1.385(5) .
C67 H67 0.95 .
C68 N8 1.345(4) .
C68 H68 0.95 .
N1 Ni1 1.885(3) .
N2 Ni1 1.891(3) .
N3 Ni2 1.891(3) .
N4 Ni2 1.886(3) .
N5 Ni3 1.962(3) .
N6 Ni3 1.939(3) .
N7 Ni4 1.891(3) .
N8 Ni4 1.889(3) .
Ni1 N1 1.885(3) 2
Ni1 N2 1.891(3) 2
Ni2 N4 1.886(3) 2_655
Ni2 N3 1.891(3) 2_655
Ni3 N6 1.939(3) 2_655
Ni3 N5 1.962(3) 2_655
Ni4 N8 1.889(3) 2_655
Ni4 N7 1.891(3) 2_655
